data_4515243
loop_
_publ_author_name
'Li, Cheng-Peng'
'Zhou, Hang'
'Wang, Jia-Jun'
'Liu, Bo-Lan'
'Wang, Si'
'Yang, Xi'
'Wang, Zhong-Liang'
'Liu, Chun-Sen'
'Du, Miao'
'Zhou, Wuzong'

_publ_section_title
;
 Mechanism-Property Correlation in Coordination Polymer Crystals towards
 Design of Superior Sorbent.
;
_journal_name_full 'ACS applied materials &amp; interfaces'
_journal_paper_doi 10.1021/acsami.9b16386
_journal_year 2019
_chemical_formula_sum 'C18 H20 Ag N7 O6'
_chemical_formula_weight 538.28
_space_group_IT_number 14
_space_group_name_Hall '-P 2yn'
_space_group_name_H-M_alt 'P 1 21/n 1'
_symmetry_cell_setting monoclinic
_symmetry_space_group_name_H-M 'P 1 21/n 1'
_atom_sites_solution_hydrogens geom
_atom_sites_solution_primary direct
_atom_sites_solution_secondary difmap
_audit_creation_method SHELXL-97
_cell_angle_alpha 90.00
_cell_angle_beta 104.400(3)
_cell_angle_gamma 90.00
_cell_formula_units_Z 4
_cell_length_a 10.0017(15)
_cell_length_b 14.488(2)
_cell_length_c 15.422(3)
_cell_measurement_reflns_used 4046
_cell_measurement_temperature 296(2)
_cell_measurement_theta_max 25.36
_cell_measurement_theta_min 2.53
_cell_volume 2164.5(6)
_computing_cell_refinement 'Bruker SMART'
_computing_data_collection 'Bruker SMART'
_computing_data_reduction 'Bruker SAINT'
_computing_molecular_graphics 'Bruker SHELXTL'
_computing_publication_material 'Bruker SHELXTL'
_computing_structure_refinement 'SHELXL-97 (Sheldrick, 1997)'
_computing_structure_solution 'SHELXS-97 (Sheldrick, 1990)'
_diffrn_ambient_temperature 296(2)
_diffrn_measured_fraction_theta_full 0.998
_diffrn_measured_fraction_theta_max 0.998
_diffrn_measurement_device_type 'CCD area detector'
_diffrn_measurement_method 'phi and omega scans'
_diffrn_radiation_monochromator graphite
_diffrn_radiation_source 'fine-focus sealed tube'
_diffrn_radiation_type MoK\a
_diffrn_radiation_wavelength 0.71073
_diffrn_reflns_av_R_equivalents 0.0337
_diffrn_reflns_av_sigmaI/netI 0.0341
_diffrn_reflns_limit_h_max 11
_diffrn_reflns_limit_h_min -11
_diffrn_reflns_limit_k_max 11
_diffrn_reflns_limit_k_min -17
_diffrn_reflns_limit_l_max 18
_diffrn_reflns_limit_l_min -18
_diffrn_reflns_number 12269
_diffrn_reflns_theta_full 25.03
_diffrn_reflns_theta_max 25.03
_diffrn_reflns_theta_min 1.96
_exptl_absorpt_coefficient_mu 0.982
_exptl_absorpt_correction_T_max 0.9082
_exptl_absorpt_correction_T_min 0.7985
_exptl_absorpt_correction_type multi-scan
_exptl_absorpt_process_details sadabs
_exptl_crystal_colour colorless
_exptl_crystal_density_diffrn 1.652
_exptl_crystal_density_meas ?
_exptl_crystal_density_method 'not measured'
_exptl_crystal_description block
_exptl_crystal_F_000 1088
_exptl_crystal_size_max 0.24
_exptl_crystal_size_mid 0.10
_exptl_crystal_size_min 0.10
_refine_diff_density_max 1.001
_refine_diff_density_min -0.800
_refine_diff_density_rms 0.099
_refine_ls_extinction_method none
_refine_ls_goodness_of_fit_ref 1.070
_refine_ls_hydrogen_treatment constr
_refine_ls_matrix_type full
_refine_ls_number_parameters 278
_refine_ls_number_reflns 3812
_refine_ls_number_restraints 3
_refine_ls_restrained_S_all 1.070
_refine_ls_R_factor_all 0.0506
_refine_ls_R_factor_gt 0.0436
_refine_ls_shift/su_max 0.001
_refine_ls_shift/su_mean 0.000
_refine_ls_structure_factor_coef Fsqd
_refine_ls_weighting_details 'calc w=1/[\s^2^(Fo^2^)+(0.0484P)^2^+6.2145P] where P=(Fo^2^+2Fc^2^)/3'
_refine_ls_weighting_scheme calc
_refine_ls_wR_factor_gt 0.1087
_refine_ls_wR_factor_ref 0.1137
_reflns_number_gt 3297
_reflns_number_total 3812
_reflns_threshold_expression >2sigma(I)
_cod_data_source_file am9b16386_si_002.cif
_cod_data_source_block 244_NO3
_cod_depositor_comments
;
The following automatic conversions were performed:

data item '_symmetry_cell_setting' value 'Monoclinic' was changed to
'monoclinic' in accordance with the
/home/data/users/saulius/crontab/automatic-downloads/rss-feeds/ACS/lib/dictionaries/cif_core.dic
dictionary named 'cif_core.dic' version 2.4.2 last updated on
2011-04-26.

data item '_exptl_crystal_density_meas' value 'none' was changed to
'?' -- the value is perceived as not measured.

Automatic conversion script
Id: cif_fix_values 6909 2019-04-08 15:41:33Z antanas 
;
_cod_original_sg_symbol_H-M P21/n
_cod_database_code 4515243

loop_
_symmetry_equiv_pos_as_xyz
'x, y, z'
'-x+1/2, y+1/2, -z+1/2'
'-x, -y, -z'
'x-1/2, -y-1/2, z-1/2'

loop_
_atom_site_label
_atom_site_type_symbol
_atom_site_fract_x
_atom_site_fract_y
_atom_site_fract_z
_atom_site_U_iso_or_equiv
_atom_site_adp_type
_atom_site_occupancy
_atom_site_symmetry_multiplicity
_atom_site_calc_flag
_atom_site_refinement_flags
Ag1 Ag 0.45660(3) 0.56754(2) 0.56293(2) 0.03115(14) Uani 1 1 d .
N1 N 0.3458(4) 0.3760(3) 0.6446(3) 0.0322(9) Uani 1 1 d .
N2 N 0.4549(4) 0.4147(2) 0.6155(2) 0.0293(8) Uani 1 1 d .
N3 N 0.5360(4) 0.2992(2) 0.7041(2) 0.0262(8) Uani 1 1 d .
N4 N 0.7189(4) 0.4102(3) 0.5615(3) 0.0324(9) Uani 1 1 d .
N6 N 0.1641(4) 0.1418(3) 0.8335(3) 0.0414(10) Uani 1 1 d .
C2 C 0.5662(4) 0.3679(3) 0.6521(3) 0.0267(9) Uani 1 1 d .
C1 C 0.3970(4) 0.3073(3) 0.6966(3) 0.0285(9) Uani 1 1 d .
C3 C 0.7067(4) 0.3921(3) 0.6435(3) 0.0286(9) Uani 1 1 d .
C4 C 0.8141(5) 0.4002(3) 0.7193(3) 0.0387(11) Uani 1 1 d .
H4 H 0.8006 0.3878 0.7757 0.046 Uiso 1 1 calc R
C5 C 0.9415(6) 0.4271(4) 0.7094(4) 0.0551(15) Uani 1 1 d .
H5 H 1.0152 0.4349 0.7592 0.066 Uiso 1 1 calc R
C6 C 0.9580(6) 0.4421(5) 0.6250(4) 0.0655(19) Uani 1 1 d .
H6 H 1.0440 0.4577 0.6163 0.079 Uiso 1 1 calc R
C7 C 0.8448(5) 0.4338(4) 0.5532(4) 0.0535(15) Uani 1 1 d .
H7 H 0.8562 0.4451 0.4961 0.064 Uiso 1 1 calc R
C8 C 0.6290(3) 0.23432(19) 0.75663(16) 0.0262(9) Uani 1 1 d G
C12 C 0.6497(3) 0.23307(19) 0.84914(16) 0.0350(11) Uani 1 1 d G
H12 H 0.5954 0.2698 0.8763 0.042 Uiso 1 1 calc R
C11 C 0.7514(3) 0.1770(2) 0.90110(12) 0.0360(11) Uani 1 1 d G
H11 H 0.7652 0.1761 0.9630 0.043 Uiso 1 1 calc R
N5 N 0.8324(2) 0.12212(18) 0.86055(15) 0.0329(9) Uani 1 1 d G
C10 C 0.8118(3) 0.12336(19) 0.76803(16) 0.0360(11) Uani 1 1 d G
H10 H 0.8660 0.0867 0.7409 0.043 Uiso 1 1 calc R
C9 C 0.7101(3) 0.1795(2) 0.71607(12) 0.0330(10) Uani 1 1 d G
H9 H 0.6962 0.1803 0.6542 0.040 Uiso 1 1 calc R
C13 C 0.3180(4) 0.2476(3) 0.7435(3) 0.0304(10) Uani 1 1 d .
C14 C 0.3174(5) 0.1527(3) 0.7380(3) 0.0401(12) Uani 1 1 d .
H14 H 0.3693 0.1224 0.7044 0.048 Uiso 1 1 calc R
C15 C 0.2379(5) 0.1033(4) 0.7836(3) 0.0411(12) Uani 1 1 d .
H15 H 0.2366 0.0393 0.7786 0.049 Uiso 1 1 calc R
C16 C 0.1651(7) 0.2326(4) 0.8373(5) 0.0616(17) Uani 1 1 d .
H16 H 0.1119 0.2610 0.8713 0.074 Uiso 1 1 calc R
C17 C 0.2398(6) 0.2888(4) 0.7940(4) 0.0525(15) Uani 1 1 d .
H17 H 0.2371 0.3526 0.7991 0.063 Uiso 1 1 calc R
N7 N 0.4424(5) 0.1488(3) 0.4947(3) 0.0701(16) Uani 1 1 d D
O1 O 0.4215(7) 0.0934(5) 0.4333(4) 0.111(2) Uani 1 1 d D
O2 O 0.5401(7) 0.2017(6) 0.5066(4) 0.126(3) Uani 1 1 d D
O3 O 0.3631(7) 0.1530(4) 0.5433(4) 0.107(2) Uani 1 1 d D
O4 O 0.7004(6) 0.0357(4) 0.4172(4) 0.1042(19) Uani 1 1 d .
H4A H 0.7231 -0.0130 0.4482 0.156 Uiso 1 1 d R
H4B H 0.6458 0.0636 0.4426 0.156 Uiso 1 1 d R
O5 O 0.1071(10) 0.0397(5) 0.3628(5) 0.150(3) Uani 1 1 d .
H5A H 0.0788 0.0247 0.4094 0.225 Uiso 1 1 d R
H5B H 0.1944 0.0446 0.3747 0.225 Uiso 1 1 d R
O6 O -0.0361(11) 0.1254(11) 0.4757(11) 0.254(7) Uani 1 1 d .
H6A H -0.0897 0.0829 0.4769 0.380 Uiso 1 1 d R
C18 C -0.0149(19) 0.1779(14) 0.5562(8) 0.213(10) Uani 1 1 d .
H18A H -0.0355 0.2416 0.5417 0.320 Uiso 1 1 calc R
H18B H 0.0796 0.1722 0.5895 0.320 Uiso 1 1 calc R
H18C H -0.0744 0.1553 0.5916 0.320 Uiso 1 1 calc R

loop_
_atom_site_aniso_label
_atom_site_aniso_U_11
_atom_site_aniso_U_22
_atom_site_aniso_U_33
_atom_site_aniso_U_23
_atom_site_aniso_U_13
_atom_site_aniso_U_12
Ag1 0.0305(2) 0.0336(2) 0.0288(2) -0.00201(14) 0.00617(14) 0.00130(14)
N1 0.0264(19) 0.034(2) 0.038(2) 0.0104(17) 0.0110(16) 0.0006(16)
N2 0.0264(19) 0.029(2) 0.033(2) 0.0094(16) 0.0082(16) 0.0000(15)
N3 0.0269(18) 0.0296(19) 0.0237(17) 0.0058(15) 0.0091(15) 0.0033(15)
N4 0.0282(19) 0.037(2) 0.032(2) 0.0060(17) 0.0079(16) -0.0042(16)
N6 0.045(2) 0.035(2) 0.050(3) 0.0074(19) 0.025(2) -0.0019(19)
C2 0.026(2) 0.029(2) 0.025(2) 0.0041(18) 0.0056(17) -0.0006(18)
C1 0.028(2) 0.028(2) 0.031(2) 0.0023(19) 0.0089(18) 0.0003(18)
C3 0.029(2) 0.027(2) 0.029(2) 0.0053(19) 0.0061(18) -0.0008(18)
C4 0.033(3) 0.044(3) 0.034(3) 0.009(2) -0.001(2) -0.008(2)
C5 0.032(3) 0.074(4) 0.051(3) 0.009(3) -0.006(2) -0.013(3)
C6 0.028(3) 0.107(6) 0.062(4) 0.011(4) 0.012(3) -0.025(3)
C7 0.036(3) 0.083(4) 0.044(3) 0.012(3) 0.015(2) -0.013(3)
C8 0.023(2) 0.028(2) 0.028(2) 0.0078(18) 0.0079(17) 0.0019(17)
C12 0.032(2) 0.043(3) 0.032(2) 0.008(2) 0.013(2) 0.012(2)
C11 0.038(3) 0.038(3) 0.032(2) 0.008(2) 0.008(2) 0.004(2)
N5 0.030(2) 0.036(2) 0.031(2) 0.0049(17) 0.0048(16) 0.0047(17)
C10 0.034(2) 0.037(3) 0.036(3) 0.002(2) 0.007(2) 0.006(2)
C9 0.035(2) 0.037(3) 0.026(2) 0.0058(19) 0.0068(19) 0.005(2)
C13 0.024(2) 0.039(3) 0.029(2) 0.009(2) 0.0093(18) 0.0024(19)
C14 0.047(3) 0.035(3) 0.046(3) 0.003(2) 0.025(2) -0.001(2)
C15 0.048(3) 0.034(3) 0.045(3) 0.005(2) 0.019(2) 0.000(2)
C16 0.072(4) 0.047(3) 0.089(5) 0.006(3) 0.064(4) 0.003(3)
C17 0.062(4) 0.032(3) 0.078(4) 0.006(3) 0.045(3) 0.004(3)
N7 0.087(4) 0.083(4) 0.039(3) 0.014(3) 0.015(3) 0.009(4)
O1 0.138(6) 0.133(5) 0.054(3) -0.029(3) 0.008(3) 0.023(4)
O2 0.117(5) 0.181(7) 0.075(4) 0.030(4) 0.013(4) -0.061(5)
O3 0.158(6) 0.101(4) 0.086(4) 0.000(3) 0.078(4) -0.002(4)
O4 0.116(5) 0.085(4) 0.117(5) 0.025(4) 0.039(4) 0.001(4)
O5 0.250(10) 0.097(5) 0.112(5) -0.009(4) 0.063(6) -0.024(6)
O6 0.126(8) 0.305(18) 0.345(19) 0.073(16) 0.087(11) -0.011(10)
C18 0.27(2) 0.25(2) 0.092(9) -0.056(11) -0.009(11) 0.002(16)

loop_
_atom_type_symbol
_atom_type_description
_atom_type_scat_dispersion_real
_atom_type_scat_dispersion_imag
_atom_type_scat_source
C C 0.0033 0.0016 'International Tables Vol C Tables 4.2.6.8 and 6.1.1.4'
H H 0.0000 0.0000 'International Tables Vol C Tables 4.2.6.8 and 6.1.1.4'
Ag Ag -0.8971 1.1015 'International Tables Vol C Tables 4.2.6.8 and 6.1.1.4'
N N 0.0061 0.0033 'International Tables Vol C Tables 4.2.6.8 and 6.1.1.4'
O O 0.0106 0.0060 'International Tables Vol C Tables 4.2.6.8 and 6.1.1.4'

loop_
_geom_angle_atom_site_label_1
_geom_angle_atom_site_label_2
_geom_angle_atom_site_label_3
_geom_angle
_geom_angle_site_symmetry_1
_geom_angle_site_symmetry_3
N4 Ag1 N5 143.5(3) 3_666 2_656
N4 Ag1 N2 110.61(13) 3_666 .
N5 Ag1 N2 103.4(2) 2_656 .
N4 Ag1 N6 94.85(14) 3_666 2_556
N5 Ag1 N6 93.0(2) 2_656 2_556
N2 Ag1 N6 98.06(14) . 2_556
N4 Ag1 Ag1 80.52(10) 3_666 3_666
N5 Ag1 Ag1 100.3(2) 2_656 3_666
N2 Ag1 Ag1 69.00(9) . 3_666
N6 Ag1 Ag1 163.18(10) 2_556 3_666
C1 N1 N2 106.6(3) . .
C2 N2 N1 107.6(3) . .
C2 N2 Ag1 123.9(3) . .
N1 N2 Ag1 124.1(3) . .
C2 N3 C1 104.9(3) . .
C2 N3 C8 127.6(3) . .
C1 N3 C8 127.5(3) . .
C3 N4 C7 117.0(4) . .
C3 N4 Ag1 126.6(3) . 3_666
C7 N4 Ag1 115.3(3) . 3_666
C15 N6 C16 116.7(4) . .
C15 N6 Ag1 128.9(3) . 2_546
C16 N6 Ag1 113.9(3) . 2_546
N2 C2 N3 110.2(4) . .
N2 C2 C3 124.2(4) . .
N3 C2 C3 125.5(4) . .
N1 C1 N3 110.6(4) . .
N1 C1 C13 125.0(4) . .
N3 C1 C13 124.3(4) . .
N4 C3 C4 123.6(4) . .
N4 C3 C2 116.5(4) . .
C4 C3 C2 119.8(4) . .
C5 C4 C3 118.4(5) . .
C5 C4 H4 120.8 . .
C3 C4 H4 120.8 . .
C6 C5 C4 119.0(5) . .
C6 C5 H5 120.5 . .
C4 C5 H5 120.5 . .
C5 C6 C7 118.7(5) . .
C5 C6 H6 120.6 . .
C7 C6 H6 120.6 . .
N4 C7 C6 123.2(5) . .
N4 C7 H7 118.4 . .
C6 C7 H7 118.4 . .
C12 C8 C9 120.0 . .
C12 C8 N3 120.1(2) . .
C9 C8 N3 119.5(2) . .
C8 C12 C11 120.0 . .
C8 C12 H12 120.0 . .
C11 C12 H12 120.0 . .
C12 C11 N5 120.0 . .
C12 C11 H11 120.0 . .
N5 C11 H11 120.0 . .
C10 N5 C11 120.0 . .
C10 N5 Ag1 114.62(13) . 2_646
C11 N5 Ag1 122.14(13) . 2_646
N5 C10 C9 120.0 . .
N5 C10 H10 120.0 . .
C9 C10 H10 120.0 . .
C10 C9 C8 120.0 . .
C10 C9 H9 120.0 . .
C8 C9 H9 120.0 . .
C17 C13 C14 118.3(4) . .
C17 C13 C1 118.3(4) . .
C14 C13 C1 123.3(4) . .
C13 C14 C15 118.6(5) . .
C13 C14 H14 120.7 . .
C15 C14 H14 120.7 . .
N6 C15 C14 123.7(5) . .
N6 C15 H15 118.2 . .
C14 C15 H15 118.2 . .
N6 C16 C17 124.4(5) . .
N6 C16 H16 117.8 . .
C17 C16 H16 117.8 . .
C13 C17 C16 118.2(5) . .
C13 C17 H17 120.9 . .
C16 C17 H17 120.9 . .
O1 N7 O3 119.9(6) . .
O1 N7 O2 120.4(6) . .
O3 N7 O2 119.7(6) . .
H4A O4 H4B 104.3 . .
H5A O5 H5B 112.0 . .
C18 O6 H6A 109.7 . .
O6 C18 H18A 109.5 . .
O6 C18 H18B 109.5 . .
H18A C18 H18B 109.5 . .
O6 C18 H18C 109.5 . .
H18A C18 H18C 109.5 . .
H18B C18 H18C 109.5 . .

loop_
_geom_bond_atom_site_label_1
_geom_bond_atom_site_label_2
_geom_bond_distance
_geom_bond_site_symmetry_2
Ag1 N4 2.279(4) 3_666
Ag1 N5 2.287(11) 2_656
Ag1 N2 2.359(4) .
Ag1 N6 2.475(4) 2_556
Ag1 Ag1 3.0314(7) 3_666
N1 C1 1.301(6) .
N1 N2 1.397(5) .
N2 C2 1.306(5) .
N3 C2 1.358(5) .
N3 C1 1.372(5) .
N3 C8 1.425(4) .
N4 C3 1.326(6) .
N4 C7 1.341(6) .
N4 Ag1 2.279(4) 3_666
N6 C15 1.316(7) .
N6 C16 1.317(7) .
N6 Ag1 2.475(4) 2_546
C2 C3 1.486(6) .
C1 C13 1.476(6) .
C3 C4 1.383(6) .
C4 C5 1.378(7) .
C4 H4 0.9300 .
C5 C6 1.369(9) .
C5 H5 0.9300 .
C6 C7 1.379(8) .
C6 H6 0.9300 .
C7 H7 0.9300 .
C8 C12 1.3900 .
C8 C9 1.3900 .
C12 C11 1.3900 .
C12 H12 0.9300 .
C11 N5 1.3900 .
C11 H11 0.9300 .
N5 C10 1.3900 .
N5 Ag1 2.2873(19) 2_646
C10 C9 1.3900 .
C10 H10 0.9300 .
C9 H9 0.9300 .
C13 C17 1.370(7) .
C13 C14 1.378(7) .
C14 C15 1.383(7) .
C14 H14 0.9300 .
C15 H15 0.9300 .
C16 C17 1.383(8) .
C16 H16 0.9300 .
C17 H17 0.9300 .
N7 O1 1.220(3) .
N7 O3 1.220(3) .
N7 O2 1.220(3) .
O4 H4A 0.8500 .
O4 H4B 0.8500 .
O5 H5A 0.8630 .
O5 H5B 0.8500 .
O6 C18 1.427(19) .
O6 H6A 0.8200 .
C18 H18A 0.9600 .
C18 H18B 0.9600 .
C18 H18C 0.9600 .

loop_
_geom_hbond_atom_site_label_D
_geom_hbond_atom_site_label_H
_geom_hbond_atom_site_label_A
_geom_hbond_distance_DH
_geom_hbond_distance_HA
_geom_hbond_distance_DA
_geom_hbond_angle_DHA
_geom_hbond_site_symmetry_A
O4 H4A O3 0.85 2.22 2.905(8) 137.5 3_656
O4 H4B N7 0.85 2.67 3.509(8) 170.0 .
O4 H4B O1 0.85 2.25 2.981(10) 143.7 .
O4 H4B O2 0.85 2.57 3.370(11) 156.9 .
O5 H5A O6 0.86 2.25 2.804(18) 121.6 .
O5 H5B O1 0.85 2.34 3.159(12) 163.3 .
O6 H6A O4 0.82 2.18 2.875(14) 142.4 1_455

loop_
_geom_torsion_atom_site_label_1
_geom_torsion_atom_site_label_2
_geom_torsion_atom_site_label_3
_geom_torsion_atom_site_label_4
_geom_torsion
_geom_torsion_site_symmetry_1
_geom_torsion_site_symmetry_4
C1 N1 N2 C2 -0.6(5) . .
C1 N1 N2 Ag1 -157.7(3) . .
N4 Ag1 N2 C2 145.0(3) 3_666 .
N5 Ag1 N2 C2 -21.6(4) 2_656 .
N6 Ag1 N2 C2 -116.6(4) 2_556 .
Ag1 Ag1 N2 C2 74.5(3) 3_666 .
N4 Ag1 N2 N1 -61.5(4) 3_666 .
N5 Ag1 N2 N1 131.9(4) 2_656 .
N6 Ag1 N2 N1 36.8(3) 2_556 .
Ag1 Ag1 N2 N1 -132.1(3) 3_666 .
N1 N2 C2 N3 0.3(5) . .
Ag1 N2 C2 N3 157.5(3) . .
N1 N2 C2 C3 -175.0(4) . .
Ag1 N2 C2 C3 -17.9(6) . .
C1 N3 C2 N2 0.0(5) . .
C8 N3 C2 N2 -178.6(4) . .
C1 N3 C2 C3 175.3(4) . .
C8 N3 C2 C3 -3.3(7) . .
N2 N1 C1 N3 0.6(5) . .
N2 N1 C1 C13 178.9(4) . .
C2 N3 C1 N1 -0.4(5) . .
C8 N3 C1 N1 178.2(4) . .
C2 N3 C1 C13 -178.7(4) . .
C8 N3 C1 C13 -0.1(7) . .
C7 N4 C3 C4 2.9(7) . .
Ag1 N4 C3 C4 -164.6(4) 3_666 .
C7 N4 C3 C2 178.8(5) . .
Ag1 N4 C3 C2 11.4(6) 3_666 .
N2 C2 C3 N4 -48.0(6) . .
N3 C2 C3 N4 137.3(4) . .
N2 C2 C3 C4 128.0(5) . .
N3 C2 C3 C4 -46.6(7) . .
N4 C3 C4 C5 -1.1(8) . .
C2 C3 C4 C5 -176.9(5) . .
C3 C4 C5 C6 -1.8(9) . .
C4 C5 C6 C7 2.8(10) . .
C3 N4 C7 C6 -1.8(9) . .
Ag1 N4 C7 C6 167.1(6) 3_666 .
C5 C6 C7 N4 -1.1(11) . .
C2 N3 C8 C12 117.0(4) . .
C1 N3 C8 C12 -61.3(5) . .
C2 N3 C8 C9 -55.9(5) . .
C1 N3 C8 C9 125.8(4) . .
C9 C8 C12 C11 0.0 . .
N3 C8 C12 C11 -172.8(3) . .
C8 C12 C11 N5 0.0 . .
C12 C11 N5 C10 0.0 . .
C12 C11 N5 Ag1 158.56(19) . 2_646
C11 N5 C10 C9 0.0 . .
Ag1 N5 C10 C9 -160.09(18) 2_646 .
N5 C10 C9 C8 0.0 . .
C12 C8 C9 C10 0.0 . .
N3 C8 C9 C10 172.9(3) . .
N1 C1 C13 C17 -51.7(7) . .
N3 C1 C13 C17 126.4(5) . .
N1 C1 C13 C14 127.4(5) . .
N3 C1 C13 C14 -54.5(7) . .
C17 C13 C14 C15 0.1(8) . .
C1 C13 C14 C15 -178.9(4) . .
C16 N6 C15 C14 1.8(8) . .
Ag1 N6 C15 C14 -170.2(4) 2_546 .
C13 C14 C15 N6 -1.2(8) . .
C15 N6 C16 C17 -1.3(10) . .
Ag1 N6 C16 C17 171.9(6) 2_546 .
C14 C13 C17 C16 0.4(9) . .
C1 C13 C17 C16 179.5(6) . .
N6 C16 C17 C13 0.3(11) . .
